data_7122542
loop_
_publ_author_name
'Fedushkin, Igor L.'
'Lukina, Daria A.'
'Skatova, Alexandra A.'
'Lukoyanov, Anton N.'
'Cherkasov, Anton V.'

_publ_section_title
;
 Ca(ii), Yb(ii) and Tm(iii) complexes with tri- and tetra-anions of
 1,2-bis[(2,6-diisopropylphenyl)imino]acenaphthene.
;
_journal_issue 92
_journal_name_full 'Chemical communications (Cambridge, England)'
_journal_page_first 12950
_journal_page_last 12953
_journal_paper_doi 10.1039/c8cc08108e
_journal_volume 54
_journal_year 2018
_chemical_formula_moiety 'C80 H96 N4 Na2 O2 Tm2'
_chemical_formula_sum 'C80 H96 N4 Na2 O2 Tm2'
_chemical_formula_weight 1529.44
_space_group_crystal_system monoclinic
_space_group_IT_number 14
_space_group_name_Hall '-P 2yn'
_space_group_name_H-M_alt 'P 1 21/n 1'
_symmetry_space_group_name_Hall '-P 2yn'
_symmetry_space_group_name_H-M 'P 1 21/n 1'
_atom_sites_solution_hydrogens geom
_atom_sites_solution_primary dual
_atom_sites_solution_secondary difmap
_audit_creation_method SHELXL-2017/1
_audit_update_record
;
2018-08-02 deposited with the CCDC.
2018-10-23 downloaded from the CCDC.
;
_cell_angle_alpha 90
_cell_angle_beta 91.656(6)
_cell_angle_gamma 90
_cell_formula_units_Z 2
_cell_length_a 13.694(3)
_cell_length_b 16.730(4)
_cell_length_c 14.700(3)
_cell_measurement_reflns_used 5163
_cell_measurement_temperature 100(2)
_cell_measurement_theta_max 28.39
_cell_measurement_theta_min 2.34
_cell_volume 3366.4(13)
_computing_cell_refinement SAINT
_computing_data_collection SMART
_computing_data_reduction SAINT
_computing_structure_refinement SHELXL-2017/1
_computing_structure_solution SHELXT-2014/5
_diffrn_ambient_temperature 100(2)
_diffrn_measured_fraction_theta_full 0.999
_diffrn_measured_fraction_theta_max 0.995
_diffrn_measurement_device_type 'Bruker Smart Apex (CCD)'
_diffrn_measurement_method '\w scans'
_diffrn_radiation_type MoK\a
_diffrn_radiation_wavelength 0.71073
_diffrn_reflns_av_R_equivalents 0.0692
_diffrn_reflns_av_unetI/netI 0.0634
_diffrn_reflns_Laue_measured_fraction_full 0.999
_diffrn_reflns_Laue_measured_fraction_max 0.995
_diffrn_reflns_limit_h_max 18
_diffrn_reflns_limit_h_min -18
_diffrn_reflns_limit_k_max 22
_diffrn_reflns_limit_k_min -22
_diffrn_reflns_limit_l_max 19
_diffrn_reflns_limit_l_min -19
_diffrn_reflns_number 33522
_diffrn_reflns_point_group_measured_fraction_full 0.999
_diffrn_reflns_point_group_measured_fraction_max 0.995
_diffrn_reflns_theta_full 25.242
_diffrn_reflns_theta_max 28.789
_diffrn_reflns_theta_min 2.004
_diffrn_source 'fine focus sealed tube'
_exptl_absorpt_coefficient_mu 2.683
_exptl_absorpt_correction_T_max 0.666
_exptl_absorpt_correction_T_min 0.521
_exptl_absorpt_correction_type multi-scan
_exptl_absorpt_process_details SADABS-2016/2
_exptl_crystal_colour black
_exptl_crystal_density_diffrn 1.509
_exptl_crystal_description plate
_exptl_crystal_F_000 1560
_exptl_crystal_size_max 0.290
_exptl_crystal_size_mid 0.290
_exptl_crystal_size_min 0.050
_refine_diff_density_max 3.055
_refine_diff_density_min -1.342
_refine_diff_density_rms 0.182
_refine_ls_extinction_method none
_refine_ls_goodness_of_fit_ref 1.047
_refine_ls_hydrogen_treatment constr
_refine_ls_matrix_type full
_refine_ls_number_parameters 414
_refine_ls_number_reflns 8741
_refine_ls_number_restraints 0
_refine_ls_restrained_S_all 1.047
_refine_ls_R_factor_all 0.0736
_refine_ls_R_factor_gt 0.0468
_refine_ls_shift/su_max 0.001
_refine_ls_shift/su_mean 0.000
_refine_ls_structure_factor_coef Fsqd
_refine_ls_weighting_details 'w=1/[\s^2^(Fo^2^)+(0.0569P)^2^+5.0548P] where P=(Fo^2^+2Fc^2^)/3'
_refine_ls_weighting_scheme calc
_refine_ls_wR_factor_gt 0.1043
_refine_ls_wR_factor_ref 0.1202
_reflns_Friedel_coverage 0.000
_reflns_number_gt 6550
_reflns_number_total 8741
_reflns_threshold_expression 'I > 2\s(I)'
_cod_data_source_file c8cc08108e2.cif
_cod_data_source_block tmnabian
_cod_depositor_comments 'Adding full bibliography for 7122540--7122542.cif.'
_cod_original_cell_volume 3366.3(13)
_cod_database_code 7122542
_shelx_shelxl_version_number 2017/1
_shelx_space_group_comment
;
The symmetry employed for this shelxl refinement is uniquely defined
by the following loop, which should always be used as a source of
symmetry information in preference to the above space-group names.
They are only intended as comments.
;
_shelx_estimated_absorpt_t_min 0.510
_shelx_estimated_absorpt_t_max 0.878

loop_
_space_group_symop_operation_xyz
'x, y, z'
'-x+1/2, y+1/2, -z+1/2'
'-x, -y, -z'
'x-1/2, -y-1/2, z-1/2'

loop_
_atom_site_label
_atom_site_type_symbol
_atom_site_fract_x
_atom_site_fract_y
_atom_site_fract_z
_atom_site_U_iso_or_equiv
_atom_site_adp_type
_atom_site_occupancy
_atom_site_site_symmetry_order
_atom_site_calc_flag
_atom_site_refinement_flags_posn
_atom_site_refinement_flags_adp
Tm1 Tm 0.61476(2) 0.46802(2) 0.36472(2) 0.01548(7) Uani 1 1 d . .
Na1 Na 0.35719(17) 0.57567(13) 0.38985(15) 0.0277(5) Uani 1 1 d . .
O1 O 0.7047(3) 0.4075(2) 0.2529(2) 0.0230(8) Uani 1 1 d . .
N1 N 0.3764(3) 0.6498(2) 0.5709(3) 0.0171(8) Uani 1 1 d . .
N2 N 0.5438(3) 0.5592(2) 0.6544(3) 0.0162(8) Uani 1 1 d . .
C1 C 0.4678(4) 0.6418(3) 0.5274(3) 0.0148(9) Uani 1 1 d . .
C2 C 0.5453(4) 0.5916(3) 0.5637(3) 0.0164(9) Uani 1 1 d . .
C3 C 0.6155(4) 0.5793(3) 0.4950(3) 0.0167(10) Uani 1 1 d . .
C4 C 0.5830(3) 0.6291(3) 0.4185(3) 0.0134(9) Uani 1 1 d . .
C5 C 0.4929(4) 0.6666(3) 0.4379(3) 0.0177(10) Uani 1 1 d . .
C6 C 0.4506(4) 0.7171(3) 0.3692(3) 0.0187(10) Uani 1 1 d . .
H6A H 0.388806 0.741537 0.377243 0.022 Uiso 1 1 calc R U
C7 C 0.5015(4) 0.7295(3) 0.2907(3) 0.0211(11) Uani 1 1 d . .
H7A H 0.474178 0.764407 0.245825 0.025 Uiso 1 1 calc R U
C8 C 0.5916(4) 0.6931(3) 0.2739(3) 0.0212(11) Uani 1 1 d . .
H8A H 0.623657 0.704124 0.218803 0.025 Uiso 1 1 calc R U
C9 C 0.6348(4) 0.6406(3) 0.3380(4) 0.0191(10) Uani 1 1 d . .
C10 C 0.7222(4) 0.5934(3) 0.3304(4) 0.0228(11) Uani 1 1 d . .
H10A H 0.751364 0.586402 0.273097 0.027 Uiso 1 1 calc R U
C11 C 0.7640(4) 0.5574(3) 0.4098(4) 0.0233(11) Uani 1 1 d . .
H11A H 0.829826 0.539705 0.407771 0.028 Uiso 1 1 calc R U
C12 C 0.7149(4) 0.5462(3) 0.4904(4) 0.0195(10) Uani 1 1 d . .
H12A H 0.744311 0.518400 0.540468 0.023 Uiso 1 1 calc R U
C13 C 0.3240(4) 0.7223(3) 0.5560(3) 0.0196(10) Uani 1 1 d . .
C14 C 0.2240(4) 0.7198(3) 0.5280(3) 0.0210(11) Uani 1 1 d . .
C15 C 0.1760(4) 0.7911(3) 0.5047(4) 0.0253(12) Uani 1 1 d . .
H15A H 0.109287 0.789093 0.485151 0.030 Uiso 1 1 calc R U
C16 C 0.2222(4) 0.8639(3) 0.5091(4) 0.0276(12) Uani 1 1 d . .
H16A H 0.189676 0.911212 0.489375 0.033 Uiso 1 1 calc R U
C17 C 0.3169(4) 0.8665(3) 0.5428(4) 0.0256(12) Uani 1 1 d . .
H17A H 0.348363 0.916961 0.548294 0.031 Uiso 1 1 calc R U
C18 C 0.3680(4) 0.7987(3) 0.5689(4) 0.0206(11) Uani 1 1 d . .
C19 C 0.1661(4) 0.6418(3) 0.5232(4) 0.0226(11) Uani 1 1 d . .
H19A H 0.211763 0.597285 0.540416 0.027 Uiso 1 1 calc R U
C20 C 0.1251(5) 0.6248(4) 0.4271(4) 0.0310(13) Uani 1 1 d . .
H20A H 0.178263 0.626259 0.383871 0.046 Uiso 1 1 calc R U
H20B H 0.076300 0.665455 0.410228 0.046 Uiso 1 1 calc R U
H20C H 0.094478 0.571866 0.425579 0.046 Uiso 1 1 calc R U
C21 C 0.0830(4) 0.6417(4) 0.5909(4) 0.0296(13) Uani 1 1 d . .
H21A H 0.110202 0.647864 0.652889 0.044 Uiso 1 1 calc R U
H21B H 0.047299 0.590973 0.586165 0.044 Uiso 1 1 calc R U
H21C H 0.038293 0.686018 0.576907 0.044 Uiso 1 1 calc R U
C22 C 0.4684(4) 0.8088(3) 0.6146(4) 0.0217(11) Uani 1 1 d . .
H22A H 0.493066 0.754613 0.632343 0.026 Uiso 1 1 calc R U
C23 C 0.4611(4) 0.8591(3) 0.7017(4) 0.0256(12) Uani 1 1 d . .
H23A H 0.415112 0.833816 0.742706 0.038 Uiso 1 1 calc R U
H23B H 0.437897 0.912940 0.685933 0.038 Uiso 1 1 calc R U
H23C H 0.525593 0.862737 0.732101 0.038 Uiso 1 1 calc R U
C24 C 0.5421(4) 0.8464(4) 0.5501(4) 0.0271(12) Uani 1 1 d . .
H24A H 0.546909 0.813092 0.495586 0.041 Uiso 1 1 calc R U
H24B H 0.606225 0.849859 0.581150 0.041 Uiso 1 1 calc R U
H24C H 0.519968 0.900064 0.532613 0.041 Uiso 1 1 calc R U
C25 C 0.6312(4) 0.5556(3) 0.7068(3) 0.0156(9) Uani 1 1 d . .
C26 C 0.6381(4) 0.4973(3) 0.7780(3) 0.0184(10) Uani 1 1 d . .
C27 C 0.7285(4) 0.4789(3) 0.8178(4) 0.0233(11) Uani 1 1 d . .
H27A H 0.733212 0.437527 0.861938 0.028 Uiso 1 1 calc R U
C28 C 0.8120(4) 0.5200(3) 0.7940(4) 0.0274(12) Uani 1 1 d . .
H28A H 0.874512 0.503527 0.816618 0.033 Uiso 1 1 calc R U
C29 C 0.8027(4) 0.5852(3) 0.7369(4) 0.0249(11) Uani 1 1 d . .
H29A H 0.858699 0.616832 0.725694 0.030 Uiso 1 1 calc R U
C30 C 0.7135(4) 0.6060(3) 0.6953(3) 0.0196(10) Uani 1 1 d . .
C31 C 0.5447(4) 0.4628(3) 0.8154(3) 0.0219(11) Uani 1 1 d . .
H31A H 0.503184 0.443053 0.763066 0.026 Uiso 1 1 calc R U
C32 C 0.5604(5) 0.3936(3) 0.8827(4) 0.0299(13) Uani 1 1 d . .
H32A H 0.595831 0.350389 0.853104 0.045 Uiso 1 1 calc R U
H32B H 0.496880 0.373825 0.901922 0.045 Uiso 1 1 calc R U
H32C H 0.598394 0.412509 0.935928 0.045 Uiso 1 1 calc R U
C33 C 0.4890(4) 0.5298(4) 0.8631(4) 0.0296(12) Uani 1 1 d . .
H33A H 0.479276 0.574790 0.821110 0.044 Uiso 1 1 calc R U
H33B H 0.526814 0.547685 0.916948 0.044 Uiso 1 1 calc R U
H33C H 0.425398 0.509667 0.881642 0.044 Uiso 1 1 calc R U
C34 C 0.7034(4) 0.6900(3) 0.6548(3) 0.0206(11) Uani 1 1 d . .
H34A H 0.640730 0.692144 0.618197 0.025 Uiso 1 1 calc R U
C35 C 0.6950(4) 0.7480(3) 0.7350(4) 0.0271(12) Uani 1 1 d . .
H35A H 0.686377 0.802539 0.711842 0.041 Uiso 1 1 calc R U
H35B H 0.754548 0.745219 0.773400 0.041 Uiso 1 1 calc R U
H35C H 0.638562 0.733234 0.770957 0.041 Uiso 1 1 calc R U
C36 C 0.7858(5) 0.7149(3) 0.5932(4) 0.0300(13) Uani 1 1 d . .
H36A H 0.773234 0.768854 0.569888 0.045 Uiso 1 1 calc R U
H36B H 0.789315 0.677383 0.542202 0.045 Uiso 1 1 calc R U
H36C H 0.847922 0.714288 0.628099 0.045 Uiso 1 1 calc R U
C37 C 0.6857(5) 0.3250(3) 0.2258(4) 0.0269(12) Uani 1 1 d . .
H37A H 0.616339 0.310944 0.234211 0.032 Uiso 1 1 calc R U
H37B H 0.727384 0.287701 0.261993 0.032 Uiso 1 1 calc R U
C38 C 0.7105(6) 0.3220(4) 0.1267(4) 0.0418(18) Uani 1 1 d . .
H38A H 0.656022 0.342260 0.087380 0.050 Uiso 1 1 calc R U
H38B H 0.727283 0.267019 0.107604 0.050 Uiso 1 1 calc R U
C39 C 0.7987(6) 0.3771(4) 0.1247(4) 0.0441(19) Uani 1 1 d . .
H39A H 0.807586 0.398623 0.062759 0.053 Uiso 1 1 calc R U
H39B H 0.858904 0.348549 0.144681 0.053 Uiso 1 1 calc R U
C40 C 0.7745(5) 0.4435(4) 0.1909(4) 0.0302(13) Uani 1 1 d . .
H40A H 0.834008 0.461677 0.224771 0.036 Uiso 1 1 calc R U
H40B H 0.744906 0.489732 0.158336 0.036 Uiso 1 1 calc R U

loop_
_atom_site_aniso_label
_atom_site_aniso_U_11
_atom_site_aniso_U_22
_atom_site_aniso_U_33
_atom_site_aniso_U_23
_atom_site_aniso_U_13
_atom_site_aniso_U_12
Tm1 0.01696(12) 0.01457(11) 0.01515(11) -0.00006(9) 0.00455(8) 0.00036(9)
Na1 0.0331(13) 0.0216(11) 0.0284(12) -0.0042(9) -0.0015(10) -0.0040(9)
O1 0.031(2) 0.0211(18) 0.0179(17) 0.0008(15) 0.0113(15) 0.0010(16)
N1 0.020(2) 0.016(2) 0.0155(19) 0.0029(16) 0.0057(16) 0.0027(16)
N2 0.020(2) 0.0157(19) 0.0132(19) 0.0019(16) 0.0003(16) 0.0000(16)
C1 0.016(2) 0.015(2) 0.014(2) -0.0014(18) 0.0028(18) -0.0013(18)
C2 0.018(2) 0.014(2) 0.017(2) -0.0037(19) 0.0016(19) -0.0020(18)
C3 0.020(3) 0.011(2) 0.019(2) 0.0005(18) 0.0018(19) 0.0009(17)
C4 0.013(2) 0.012(2) 0.015(2) -0.0021(17) 0.0018(18) -0.0002(17)
C5 0.020(3) 0.017(2) 0.016(2) -0.0016(19) 0.0029(19) -0.0015(19)
C6 0.019(3) 0.015(2) 0.023(2) -0.001(2) 0.001(2) 0.0021(18)
C7 0.029(3) 0.017(2) 0.017(2) 0.0023(19) 0.001(2) -0.003(2)
C8 0.032(3) 0.016(2) 0.016(2) 0.0006(19) 0.005(2) -0.005(2)
C9 0.015(2) 0.021(3) 0.022(2) -0.010(2) 0.0062(19) -0.0015(19)
C10 0.022(3) 0.025(3) 0.022(2) -0.002(2) 0.011(2) 0.001(2)
C11 0.019(3) 0.021(3) 0.030(3) -0.006(2) 0.006(2) -0.001(2)
C12 0.018(3) 0.017(2) 0.024(3) -0.002(2) 0.000(2) 0.0031(18)
C13 0.022(3) 0.021(3) 0.016(2) 0.004(2) 0.007(2) 0.004(2)
C14 0.029(3) 0.019(3) 0.016(2) -0.001(2) 0.010(2) 0.003(2)
C15 0.023(3) 0.030(3) 0.022(3) 0.005(2) 0.005(2) 0.008(2)
C16 0.031(3) 0.021(3) 0.031(3) 0.005(2) 0.005(2) 0.005(2)
C17 0.030(3) 0.017(3) 0.030(3) 0.005(2) 0.003(2) 0.002(2)
C18 0.023(3) 0.018(2) 0.021(2) 0.003(2) 0.009(2) 0.005(2)
C19 0.019(3) 0.026(3) 0.023(3) -0.002(2) 0.002(2) 0.000(2)
C20 0.032(3) 0.030(3) 0.031(3) -0.005(2) 0.000(3) 0.000(2)
C21 0.027(3) 0.029(3) 0.033(3) -0.001(2) 0.011(3) 0.000(2)
C22 0.023(3) 0.018(2) 0.024(3) 0.000(2) 0.003(2) -0.002(2)
C23 0.025(3) 0.025(3) 0.028(3) -0.005(2) 0.003(2) 0.001(2)
C24 0.026(3) 0.030(3) 0.025(3) -0.004(2) 0.007(2) 0.001(2)
C25 0.018(2) 0.012(2) 0.017(2) -0.0019(18) 0.0035(19) -0.0001(17)
C26 0.023(3) 0.015(2) 0.017(2) 0.0009(19) -0.001(2) 0.0035(19)
C27 0.030(3) 0.021(3) 0.019(2) 0.000(2) -0.004(2) 0.006(2)
C28 0.022(3) 0.030(3) 0.030(3) 0.000(2) -0.006(2) 0.009(2)
C29 0.018(3) 0.030(3) 0.027(3) -0.002(2) -0.002(2) -0.005(2)
C30 0.024(3) 0.019(2) 0.015(2) -0.0017(19) -0.002(2) -0.004(2)
C31 0.027(3) 0.023(3) 0.016(2) 0.000(2) -0.001(2) -0.004(2)
C32 0.043(4) 0.025(3) 0.021(3) 0.007(2) -0.004(2) -0.003(3)
C33 0.029(3) 0.032(3) 0.028(3) 0.005(3) 0.007(2) 0.001(2)
C34 0.025(3) 0.019(2) 0.018(2) 0.000(2) -0.003(2) -0.003(2)
C35 0.034(3) 0.024(3) 0.023(3) -0.001(2) -0.001(2) 0.000(2)
C36 0.035(3) 0.024(3) 0.030(3) 0.003(2) 0.004(3) -0.006(2)
C37 0.048(4) 0.017(3) 0.017(2) 0.001(2) 0.003(2) 0.007(2)
C38 0.079(5) 0.028(3) 0.019(3) 0.002(2) 0.009(3) 0.021(3)
C39 0.066(5) 0.036(4) 0.031(3) 0.015(3) 0.031(3) 0.023(3)
C40 0.037(3) 0.032(3) 0.023(3) 0.010(2) 0.019(3) 0.009(3)

loop_
_atom_type_symbol
_atom_type_description
_atom_type_scat_dispersion_real
_atom_type_scat_dispersion_imag
_atom_type_scat_source
C C 0.0033 0.0016 'International Tables Vol C Tables 4.2.6.8 and 6.1.1.4'
H H 0.0000 0.0000 'International Tables Vol C Tables 4.2.6.8 and 6.1.1.4'
N N 0.0061 0.0033 'International Tables Vol C Tables 4.2.6.8 and 6.1.1.4'
Na Na 0.0362 0.0249 'International Tables Vol C Tables 4.2.6.8 and 6.1.1.4'
Tm Tm -0.3139 5.2483 'International Tables Vol C Tables 4.2.6.8 and 6.1.1.4'
O O 0.0106 0.0060 'International Tables Vol C Tables 4.2.6.8 and 6.1.1.4'

loop_
_geom_angle_atom_site_label_1
_geom_angle_atom_site_label_2
_geom_angle_atom_site_label_3
_geom_angle
_geom_angle_site_symmetry_1
_geom_angle_site_symmetry_3
N1 Tm1 N2 84.92(15) 3_666 3_666
N1 Tm1 O1 83.65(14) 3_666 .
N2 Tm1 O1 110.94(14) 3_666 .
N1 Tm1 C11 111.98(17) 3_666 .
N2 Tm1 C11 154.79(16) 3_666 .
O1 Tm1 C11 90.11(15) . .
N1 Tm1 C10 141.28(17) 3_666 .
N2 Tm1 C10 133.65(16) 3_666 .
O1 Tm1 C10 84.26(14) . .
C11 Tm1 C10 31.54(17) . .
N1 Tm1 C12 97.11(16) 3_666 .
N2 Tm1 C12 132.80(15) 3_666 .
O1 Tm1 C12 116.16(15) . .
C11 Tm1 C12 30.92(16) . .
C10 Tm1 C12 56.66(17) . .
N1 Tm1 C2 61.69(15) 3_666 3_666
N2 Tm1 C2 32.86(14) 3_666 3_666
O1 Tm1 C2 125.42(14) . 3_666
C11 Tm1 C2 140.06(16) . 3_666
C10 Tm1 C2 148.49(15) . 3_666
C12 Tm1 C2 109.25(15) . 3_666
N1 Tm1 C3 108.62(15) 3_666 .
N2 Tm1 C3 102.51(15) 3_666 .
O1 Tm1 C3 145.36(15) . .
C11 Tm1 C3 55.26(16) . .
C10 Tm1 C3 65.74(15) . .
C12 Tm1 C3 32.31(15) . .
C2 Tm1 C3 87.94(14) 3_666 .
N1 Tm1 C1 31.90(15) 3_666 3_666
N2 Tm1 C1 60.73(15) 3_666 3_666
O1 Tm1 C1 111.14(13) . 3_666
C11 Tm1 C1 125.53(16) . 3_666
C10 Tm1 C1 154.98(15) . 3_666
C12 Tm1 C1 98.35(15) . 3_666
C2 Tm1 C1 31.28(15) 3_666 3_666
C3 Tm1 C1 92.66(14) . 3_666
N1 Tm1 C4 137.74(14) 3_666 .
N2 Tm1 C4 94.16(14) 3_666 .
O1 Tm1 C4 134.43(13) . .
C11 Tm1 C4 60.70(15) . .
C10 Tm1 C4 52.15(14) . .
C12 Tm1 C4 54.00(14) . .
C2 Tm1 C4 96.39(14) 3_666 .
C3 Tm1 C4 30.44(14) . .
C1 Tm1 C4 114.31(14) 3_666 .
N1 Tm1 C9 160.41(15) 3_666 .
N2 Tm1 C9 106.24(15) 3_666 .
O1 Tm1 C9 106.37(13) . .
C11 Tm1 C9 52.53(16) . .
C10 Tm1 C9 29.44(15) . .
C12 Tm1 C9 63.44(15) . .
C2 Tm1 C9 120.39(14) 3_666 .
C3 Tm1 C9 53.85(14) . .
C1 Tm1 C9 142.48(14) 3_666 .
C4 Tm1 C9 28.24(13) . .
N1 Tm1 Na1 52.85(11) 3_666 3_666
N2 Tm1 Na1 98.98(11) 3_666 3_666
O1 Tm1 Na1 124.42(10) . 3_666
C11 Tm1 Na1 78.82(13) . 3_666
C10 Tm1 Na1 107.68(12) . 3_666
C12 Tm1 Na1 51.07(12) . 3_666
C2 Tm1 Na1 66.53(11) 3_666 3_666
C3 Tm1 Na1 55.89(11) . 3_666
C1 Tm1 Na1 47.45(11) 3_666 3_666
C4 Tm1 Na1 85.89(10) . 3_666
C9 Tm1 Na1 108.60(11) . 3_666
C5 Na1 C25 127.53(18) . 3_666
C5 Na1 C6 31.48(16) . .
C25 Na1 C6 129.33(18) 3_666 .
C5 Na1 N2 101.63(17) . 3_666
C25 Na1 N2 30.45(14) 3_666 3_666
C6 Na1 N2 117.20(16) . 3_666
C5 Na1 C1 31.44(15) . .
C25 Na1 C1 134.47(18) 3_666 .
C6 Na1 C1 58.33(15) . .
N2 Na1 C1 104.10(15) 3_666 .
C5 Na1 C26 119.25(18) . 3_666
C25 Na1 C26 30.72(15) 3_666 3_666
C6 Na1 C26 105.27(17) . 3_666
N2 Na1 C26 52.68(14) 3_666 3_666
C1 Na1 C26 144.80(18) . 3_666
C5 Na1 C12 121.65(18) . 3_666
C25 Na1 C12 76.47(16) 3_666 3_666
C6 Na1 C12 148.85(17) . 3_666
N2 Na1 C12 75.01(14) 3_666 3_666
C1 Na1 C12 91.55(16) . 3_666
C26 Na1 C12 104.48(16) 3_666 3_666
C5 Na1 N1 55.86(14) . .
C25 Na1 N1 146.94(16) 3_666 .
C6 Na1 N1 72.73(14) . .
N2 Na1 N1 122.26(14) 3_666 .
C1 Na1 N1 28.88(13) . .
C26 Na1 N1 173.41(17) 3_666 .
C12 Na1 N1 76.67(14) 3_666 .
C5 Na1 C3 106.14(17) . 3_666
C25 Na1 C3 65.75(15) 3_666 3_666
C6 Na1 C3 137.58(17) . 3_666
N2 Na1 C3 52.15(13) 3_666 3_666
C1 Na1 C3 83.06(15) . 3_666
C26 Na1 C3 96.44(15) 3_666 3_666
C12 Na1 C3 28.09(13) 3_666 3_666
N1 Na1 C3 81.54(13) . 3_666
C5 Na1 Tm1 77.75(13) . 3_666
C25 Na1 Tm1 110.96(13) 3_666 3_666
C6 Na1 Tm1 104.26(12) . 3_666
N2 Na1 Tm1 91.77(10) 3_666 3_666
C1 Na1 Tm1 46.79(10) . 3_666
C26 Na1 Tm1 141.55(13) 3_666 3_666
C12 Na1 Tm1 44.91(11) 3_666 3_666
N1 Na1 Tm1 36.37(8) . 3_666
C3 Na1 Tm1 45.25(9) 3_666 3_666
C5 Na1 Tm1 69.33(13) . .
C25 Na1 Tm1 60.26(12) 3_666 .
C6 Na1 Tm1 87.84(12) . .
N2 Na1 Tm1 32.33(9) 3_666 .
C1 Na1 Tm1 77.16(12) . .
C26 Na1 Tm1 70.92(12) 3_666 .
C12 Na1 Tm1 93.24(12) 3_666 .
N1 Na1 Tm1 102.59(10) . .
C3 Na1 Tm1 65.27(10) 3_666 .
Tm1 Na1 Tm1 86.20(5) 3_666 .
C37 O1 C40 109.5(4) . .
C37 O1 Tm1 120.9(3) . .
C40 O1 Tm1 129.1(3) . .
C13 N1 C1 117.1(4) . .
C13 N1 Tm1 148.8(3) . 3_666
C1 N1 Tm1 94.1(3) . 3_666
C13 N1 Na1 100.8(3) . .
C1 N1 Na1 67.1(3) . .
Tm1 N1 Na1 90.78(14) 3_666 .
C25 N2 C2 119.3(4) . .
C25 N2 Tm1 150.6(3) . 3_666
C2 N2 Tm1 90.1(3) . 3_666
C25 N2 Na1 70.9(3) . 3_666
C2 N2 Na1 94.0(3) . 3_666
Tm1 N2 Na1 106.90(16) 3_666 3_666
N1 C1 C5 128.4(4) . .
N1 C1 C2 122.3(4) . .
C5 C1 C2 108.4(4) . .
N1 C1 Tm1 54.0(2) . 3_666
C5 C1 Tm1 148.7(3) . 3_666
C2 C1 Tm1 72.7(3) . 3_666
N1 C1 Na1 84.0(3) . .
C5 C1 Na1 65.1(3) . .
C2 C1 Na1 115.2(3) . .
Tm1 C1 Na1 85.77(14) 3_666 .
C3 C2 N2 128.9(4) . .
C3 C2 C1 109.0(4) . .
N2 C2 C1 122.1(4) . .
C3 C2 Tm1 143.7(3) . 3_666
N2 C2 Tm1 57.1(2) . 3_666
C1 C2 Tm1 76.0(3) . 3_666
C2 C3 C4 105.4(4) . .
C2 C3 C12 136.7(5) . .
C4 C3 C12 116.3(4) . .
C2 C3 Tm1 128.2(3) . .
C4 C3 Tm1 81.4(3) . .
C12 C3 Tm1 71.9(3) . .
C2 C3 Na1 78.9(3) . 3_666
C4 C3 Na1 157.5(3) . 3_666
C12 C3 Na1 67.3(3) . 3_666
Tm1 C3 Na1 78.87(12) . 3_666
C9 C4 C5 124.7(4) . .
C9 C4 C3 125.0(4) . .
C5 C4 C3 110.2(4) . .
C9 C4 Tm1 79.1(3) . .
C5 C4 Tm1 127.9(3) . .
C3 C4 Tm1 68.1(3) . .
C4 C5 C6 117.2(4) . .
C4 C5 C1 106.8(4) . .
C6 C5 C1 136.0(5) . .
C4 C5 Na1 108.6(3) . .
C6 C5 Na1 82.9(3) . .
C1 C5 Na1 83.5(3) . .
C7 C6 C5 118.4(5) . .
C7 C6 Na1 118.4(3) . .
C5 C6 Na1 65.6(3) . .
C7 C6 H6A 120.8 . .
C5 C6 H6A 120.8 . .
Na1 C6 H6A 86.4 . .
C6 C7 C8 123.3(5) . .
C6 C7 H7A 118.3 . .
C8 C7 H7A 118.3 . .
C7 C8 C9 120.5(5) . .
C7 C8 H8A 119.8 . .
C9 C8 H8A 119.8 . .
C8 C9 C4 115.8(5) . .
C8 C9 C10 128.7(5) . .
C4 C9 C10 115.4(5) . .
C8 C9 Tm1 131.8(3) . .
C4 C9 Tm1 72.7(3) . .
C10 C9 Tm1 63.3(3) . .
C11 C10 C9 119.0(5) . .
C11 C10 Tm1 73.6(3) . .
C9 C10 Tm1 87.2(3) . .
C11 C10 H10A 120.5 . .
C9 C10 H10A 120.5 . .
Tm1 C10 H10A 109.0 . .
C12 C11 C10 124.3(5) . .
C12 C11 Tm1 75.2(3) . .
C10 C11 Tm1 74.9(3) . .
C12 C11 H11A 117.8 . .
C10 C11 H11A 117.8 . .
Tm1 C11 H11A 123.5 . .
C11 C12 C3 117.2(5) . .
C11 C12 Tm1 73.9(3) . .
C3 C12 Tm1 75.8(3) . .
C11 C12 Na1 142.7(4) . 3_666
C3 C12 Na1 84.6(3) . 3_666
Tm1 C12 Na1 84.02(15) . 3_666
C11 C12 H12A 121.4 . .
C3 C12 H12A 121.4 . .
Tm1 C12 H12A 120.2 . .
Na1 C12 H12A 47.7 3_666 .
C14 C13 N1 119.9(5) . .
C14 C13 C18 117.8(5) . .
N1 C13 C18 122.3(5) . .
C15 C14 C13 119.3(5) . .
C15 C14 C19 118.5(5) . .
C13 C14 C19 122.2(5) . .
C16 C15 C14 122.1(5) . .
C16 C15 H15A 119.0 . .
C14 C15 H15A 119.0 . .
C15 C16 C17 118.3(5) . .
C15 C16 H16A 120.8 . .
C17 C16 H16A 120.8 . .
C16 C17 C18 122.6(5) . .
C16 C17 H17A 118.7 . .
C18 C17 H17A 118.7 . .
C17 C18 C13 119.4(5) . .
C17 C18 C22 118.4(5) . .
C13 C18 C22 122.2(5) . .
C14 C19 C20 112.2(5) . .
C14 C19 C21 111.4(4) . .
C20 C19 C21 109.8(5) . .
C14 C19 H19A 107.8 . .
C20 C19 H19A 107.8 . .
C21 C19 H19A 107.8 . .
C19 C20 H20A 109.5 . .
C19 C20 H20B 109.5 . .
H20A C20 H20B 109.5 . .
C19 C20 H20C 109.5 . .
H20A C20 H20C 109.5 . .
H20B C20 H20C 109.5 . .
C19 C21 H21A 109.5 . .
C19 C21 H21B 109.5 . .
H21A C21 H21B 109.5 . .
C19 C21 H21C 109.5 . .
H21A C21 H21C 109.5 . .
H21B C21 H21C 109.5 . .
C18 C22 C24 112.0(4) . .
C18 C22 C23 110.4(4) . .
C24 C22 C23 110.4(4) . .
C18 C22 H22A 108.0 . .
C24 C22 H22A 108.0 . .
C23 C22 H22A 108.0 . .
C22 C23 H23A 109.5 . .
C22 C23 H23B 109.5 . .
H23A C23 H23B 109.5 . .
C22 C23 H23C 109.5 . .
H23A C23 H23C 109.5 . .
H23B C23 H23C 109.5 . .
C22 C24 H24A 109.5 . .
C22 C24 H24B 109.5 . .
H24A C24 H24B 109.5 . .
C22 C24 H24C 109.5 . .
H24A C24 H24C 109.5 . .
H24B C24 H24C 109.5 . .
N2 C25 C30 125.0(4) . .
N2 C25 C26 117.9(4) . .
C30 C25 C26 117.1(5) . .
N2 C25 Na1 78.7(3) . 3_666
C30 C25 Na1 111.8(3) . 3_666
C26 C25 Na1 79.8(3) . 3_666
C27 C26 C25 119.9(5) . .
C27 C26 C31 120.8(5) . .
C25 C26 C31 119.0(4) . .
C27 C26 Na1 103.6(3) . 3_666
C25 C26 Na1 69.5(3) . 3_666
C31 C26 Na1 101.4(3) . 3_666
C26 C27 C28 121.0(5) . .
C26 C27 H27A 119.5 . .
C28 C27 H27A 119.5 . .
C29 C28 C27 118.8(5) . .
C29 C28 H28A 120.6 . .
C27 C28 H28A 120.6 . .
C28 C29 C30 121.9(5) . .
C28 C29 H29A 119.0 . .
C30 C29 H29A 119.0 . .
C29 C30 C25 119.1(5) . .
C29 C30 C34 118.0(5) . .
C25 C30 C34 121.9(5) . .
C26 C31 C32 114.7(5) . .
C26 C31 C33 108.8(4) . .
C32 C31 C33 108.6(4) . .
C26 C31 H31A 108.2 . .
C32 C31 H31A 108.2 . .
C33 C31 H31A 108.2 . .
C31 C32 H32A 109.5 . .
C31 C32 H32B 109.5 . .
H32A C32 H32B 109.5 . .
C31 C32 H32C 109.5 . .
H32A C32 H32C 109.5 . .
H32B C32 H32C 109.5 . .
C31 C33 H33A 109.5 . .
C31 C33 H33B 109.5 . .
H33A C33 H33B 109.5 . .
C31 C33 H33C 109.5 . .
H33A C33 H33C 109.5 . .
H33B C33 H33C 109.5 . .
C36 C34 C30 114.8(5) . .
C36 C34 C35 110.9(5) . .
C30 C34 C35 106.9(4) . .
C36 C34 H34A 108.0 . .
C30 C34 H34A 108.0 . .
C35 C34 H34A 108.0 . .
C34 C35 H35A 109.5 . .
C34 C35 H35B 109.5 . .
H35A C35 H35B 109.5 . .
C34 C35 H35C 109.5 . .
H35A C35 H35C 109.5 . .
H35B C35 H35C 109.5 . .
C34 C36 H36A 109.5 . .
C34 C36 H36B 109.5 . .
H36A C36 H36B 109.5 . .
C34 C36 H36C 109.5 . .
H36A C36 H36C 109.5 . .
H36B C36 H36C 109.5 . .
O1 C37 C38 104.6(4) . .
O1 C37 H37A 110.8 . .
C38 C37 H37A 110.8 . .
O1 C37 H37B 110.8 . .
C38 C37 H37B 110.8 . .
H37A C37 H37B 108.9 . .
C37 C38 C39 101.5(5) . .
C37 C38 H38A 111.5 . .
C39 C38 H38A 111.5 . .
C37 C38 H38B 111.5 . .
C39 C38 H38B 111.5 . .
H38A C38 H38B 109.3 . .
C38 C39 C40 104.1(5) . .
C38 C39 H39A 110.9 . .
C40 C39 H39A 110.9 . .
C38 C39 H39B 110.9 . .
C40 C39 H39B 110.9 . .
H39A C39 H39B 109.0 . .
O1 C40 C39 104.8(5) . .
O1 C40 H40A 110.8 . .
C39 C40 H40A 110.8 . .
O1 C40 H40B 110.8 . .
C39 C40 H40B 110.8 . .
H40A C40 H40B 108.9 . .

loop_
_geom_bond_atom_site_label_1
_geom_bond_atom_site_label_2
_geom_bond_distance
_geom_bond_site_symmetry_2
Tm1 N1 2.188(4) 3_666
Tm1 N2 2.228(4) 3_666
Tm1 O1 2.316(3) .
Tm1 C11 2.602(5) .
Tm1 C10 2.619(5) .
Tm1 C12 2.619(5) .
Tm1 C2 2.654(5) 3_666
Tm1 C3 2.671(5) .
Tm1 C1 2.697(5) 3_666
Tm1 C4 2.846(5) .
Tm1 C9 2.928(5) .
Tm1 Na1 3.690(2) 3_666
Na1 C5 2.488(6) .
Na1 C25 2.623(5) 3_666
Na1 C6 2.710(5) .
Na1 N2 2.722(5) 3_666
Na1 C1 2.726(5) .
Na1 C26 2.755(5) 3_666
Na1 C12 2.886(6) 3_666
Na1 N1 2.942(5) .
Na1 C3 3.114(5) 3_666
O1 C37 1.457(6) .
O1 C40 1.469(6) .
N1 C13 1.422(6) .
N1 C1 1.429(6) .
N2 C25 1.407(6) .
N2 C2 1.440(6) .
C1 C5 1.431(7) .
C1 C2 1.443(7) .
C2 C3 1.429(7) .
C3 C4 1.458(7) .
C3 C12 1.473(7) .
C4 C9 1.411(7) .
C4 C5 1.420(7) .
C5 C6 1.426(7) .
C6 C7 1.381(7) .
C6 H6A 0.9500 .
C7 C8 1.404(8) .
C7 H7A 0.9500 .
C8 C9 1.407(7) .
C8 H8A 0.9500 .
C9 C10 1.441(7) .
C10 C11 1.419(8) .
C10 H10A 0.9500 .
C11 C12 1.392(7) .
C11 H11A 0.9500 .
C12 H12A 0.9500 .
C13 C14 1.419(8) .
C13 C18 1.424(7) .
C14 C15 1.400(7) .
C14 C19 1.527(7) .
C15 C16 1.373(8) .
C15 H15A 0.9500 .
C16 C17 1.374(8) .
C16 H16A 0.9500 .
C17 C18 1.382(7) .
C17 H17A 0.9500 .
C18 C22 1.522(8) .
C19 C20 1.533(8) .
C19 C21 1.534(7) .
C19 H19A 1.0000 .
C20 H20A 0.9800 .
C20 H20B 0.9800 .
C20 H20C 0.9800 .
C21 H21A 0.9800 .
C21 H21B 0.9800 .
C21 H21C 0.9800 .
C22 C24 1.538(7) .
C22 C23 1.539(7) .
C22 H22A 1.0000 .
C23 H23A 0.9800 .
C23 H23B 0.9800 .
C23 H23C 0.9800 .
C24 H24A 0.9800 .
C24 H24B 0.9800 .
C24 H24C 0.9800 .
C25 C30 1.423(7) .
C25 C26 1.430(7) .
C26 C27 1.388(7) .
C26 C31 1.521(7) .
C27 C28 1.388(8) .
C27 H27A 0.9500 .
C28 C29 1.380(8) .
C28 H28A 0.9500 .
C29 C30 1.395(7) .
C29 H29A 0.9500 .
C30 C34 1.530(7) .
C31 C32 1.532(7) .
C31 C33 1.537(8) .
C31 H31A 1.0000 .
C32 H32A 0.9800 .
C32 H32B 0.9800 .
C32 H32C 0.9800 .
C33 H33A 0.9800 .
C33 H33B 0.9800 .
C33 H33C 0.9800 .
C34 C36 1.525(8) .
C34 C35 1.533(7) .
C34 H34A 1.0000 .
C35 H35A 0.9800 .
C35 H35B 0.9800 .
C35 H35C 0.9800 .
C36 H36A 0.9800 .
C36 H36B 0.9800 .
C36 H36C 0.9800 .
C37 C38 1.507(8) .
C37 H37A 0.9900 .
C37 H37B 0.9900 .
C38 C39 1.521(11) .
C38 H38A 0.9900 .
C38 H38B 0.9900 .
C39 C40 1.520(8) .
C39 H39A 0.9900 .
C39 H39B 0.9900 .
C40 H40A 0.9900 .
C40 H40B 0.9900 .
